data_1508661
loop_
_publ_author_name
'Liu, Jun'
'Liu, Yuanhong'

_publ_section_title
;
 Gold-catalyzed cyclizations of (o-alkynyl)phenoxyacrylates with external
 nucleophiles: regio- and stereoselective synthesis of functionalized
 benzo[b]oxepines.
;
_journal_issue 18
_journal_name_full 'Organic letters'
_journal_page_first 4742
_journal_page_last 4745
_journal_paper_doi 10.1021/ol302252h
_journal_volume 14
_journal_year 2012
_chemical_formula_sum 'C20 H22 O4 S'
_chemical_formula_weight 358.44
_chemical_name_systematic
; 
 ? 
;
_space_group_IT_number 14
_symmetry_cell_setting monoclinic
_symmetry_space_group_name_Hall '-P 2ybc'
_symmetry_space_group_name_H-M 'P 1 21/c 1'
_atom_sites_solution_hydrogens geom
_atom_sites_solution_primary direct
_atom_sites_solution_secondary difmap
_audit_creation_method SHELXL-97
_cell_angle_alpha 90.00
_cell_angle_beta 91.340(2)
_cell_angle_gamma 90.00
_cell_formula_units_Z 4
_cell_length_a 11.4550(10)
_cell_length_b 9.7275(8)
_cell_length_c 16.9207(15)
_cell_measurement_reflns_used 2400
_cell_measurement_temperature 293(2)
_cell_measurement_theta_max 49.361
_cell_measurement_theta_min 4.816
_cell_volume 1884.9(3)
_computing_cell_refinement 'Bruker SMART'
_computing_data_collection 'Bruker SMART'
_computing_data_reduction 'Bruker SHELXTL'
_computing_molecular_graphics 'Bruker SHELXTL'
_computing_publication_material 'Bruker SHELXTL'
_computing_structure_refinement 'SHELXL-97 (Sheldrick, 1997)'
_computing_structure_solution 'SHELXS-97 (Sheldrick, 1990)'
_diffrn_ambient_temperature 293(2)
_diffrn_measured_fraction_theta_full 1.000
_diffrn_measured_fraction_theta_max 1.000
_diffrn_measurement_device_type 'CCD area detector'
_diffrn_measurement_method 'phi and omega scans'
_diffrn_radiation_monochromator graphite
_diffrn_radiation_source 'fine-focus sealed tube'
_diffrn_radiation_type MoK\a
_diffrn_radiation_wavelength 0.71073
_diffrn_reflns_av_R_equivalents 0.0307
_diffrn_reflns_av_sigmaI/netI 0.0339
_diffrn_reflns_limit_h_max 13
_diffrn_reflns_limit_h_min -9
_diffrn_reflns_limit_k_max 11
_diffrn_reflns_limit_k_min -11
_diffrn_reflns_limit_l_max 20
_diffrn_reflns_limit_l_min -20
_diffrn_reflns_number 10728
_diffrn_reflns_theta_full 25.50
_diffrn_reflns_theta_max 25.50
_diffrn_reflns_theta_min 1.78
_exptl_absorpt_coefficient_mu 0.192
_exptl_absorpt_correction_T_max 1.00000
_exptl_absorpt_correction_T_min 0.45104
_exptl_absorpt_correction_type empirical
_exptl_absorpt_process_details sadabs
_exptl_crystal_colour colorless
_exptl_crystal_density_diffrn 1.263
_exptl_crystal_density_method 'not measured'
_exptl_crystal_description prismatic
_exptl_crystal_F_000 760
_exptl_crystal_size_max 0.265
_exptl_crystal_size_mid 0.173
_exptl_crystal_size_min 0.101
_refine_diff_density_max 0.393
_refine_diff_density_min -0.224
_refine_diff_density_rms 0.042
_refine_ls_extinction_method none
_refine_ls_goodness_of_fit_ref 1.047
_refine_ls_hydrogen_treatment constr
_refine_ls_matrix_type full
_refine_ls_number_parameters 228
_refine_ls_number_reflns 3505
_refine_ls_number_restraints 0
_refine_ls_restrained_S_all 1.047
_refine_ls_R_factor_all 0.0767
_refine_ls_R_factor_gt 0.0577
_refine_ls_shift/su_max 0.003
_refine_ls_shift/su_mean 0.000
_refine_ls_structure_factor_coef Fsqd
_refine_ls_weighting_details 'calc w=1/[\s^2^(Fo^2^)+(0.0814P)^2^+0.6846P] where P=(Fo^2^+2Fc^2^)/3'
_refine_ls_weighting_scheme calc
_refine_ls_wR_factor_gt 0.1549
_refine_ls_wR_factor_ref 0.1672
_reflns_number_gt 2619
_reflns_number_total 3505
_reflns_threshold_expression >2sigma(I)
_cod_data_source_file ol302252h_si_003.cif
_cod_data_source_block cd21241
_cod_depositor_comments
;
The following automatic conversions were performed:

'_symmetry_cell_setting' value 'Monoclinic' changed to 'monoclinic'
according to /home/saulius/struct/CIF-dictionaries/cif_core.dic
dictionary named 'cif_core.dic' version 2.4.2 from 2011-04-26.

Automatic conversion script
Id: cif_fix_values 1891 2012-01-12 08:04:46Z andrius 
;
_cod_original_sg_symbol_H-M P2(1)/c
_cod_database_code 1508661

loop_
_symmetry_equiv_pos_as_xyz
'x, y, z'
'-x, y+1/2, -z+1/2'
'-x, -y, -z'
'x, -y-1/2, z-1/2'

loop_
_atom_site_label
_atom_site_type_symbol
_atom_site_fract_x
_atom_site_fract_y
_atom_site_fract_z
_atom_site_U_iso_or_equiv
_atom_site_adp_type
_atom_site_occupancy
_atom_site_symmetry_multiplicity
_atom_site_calc_flag
_atom_site_refinement_flags
S1 S 0.65535(7) 0.46939(9) 0.08127(4) 0.0738(3) Uani 1 1 d .
O1 O 0.24019(16) 0.5563(2) 0.27183(10) 0.0607(5) Uani 1 1 d .
O2 O 0.4922(2) 0.6263(2) 0.39452(11) 0.0884(8) Uani 1 1 d .
O3 O 0.4663(2) 0.42383(19) 0.33948(10) 0.0695(6) Uani 1 1 d .
O4 O 0.29420(16) 0.72676(18) 0.18351(10) 0.0587(5) Uani 1 1 d .
C1 C 0.7903(3) 0.5331(4) 0.0980(2) 0.0851(10) Uani 1 1 d .
H1 H 0.8522 0.5190 0.0644 0.102 Uiso 1 1 calc R
C2 C 0.7989(3) 0.6055(4) 0.1643(2) 0.0862(10) Uani 1 1 d .
H2 H 0.8678 0.6471 0.1819 0.103 Uiso 1 1 calc R
C3 C 0.6934(2) 0.6137(3) 0.20559(17) 0.0644(7) Uani 1 1 d .
H3 H 0.6849 0.6610 0.2528 0.077 Uiso 1 1 calc R
C4 C 0.6039(2) 0.5420(3) 0.16685(14) 0.0505(6) Uani 1 1 d .
C5 C 0.4815(2) 0.5295(2) 0.18829(13) 0.0455(6) Uani 1 1 d .
C6 C 0.4085(2) 0.4464(3) 0.14829(13) 0.0500(6) Uani 1 1 d .
H6 H 0.4436 0.3996 0.1072 0.060 Uiso 1 1 calc R
C7 C 0.2859(2) 0.4145(3) 0.15604(14) 0.0513(6) Uani 1 1 d .
C8 C 0.2379(3) 0.3195(3) 0.10171(17) 0.0644(7) Uani 1 1 d .
H8 H 0.2855 0.2843 0.0628 0.077 Uiso 1 1 calc R
C9 C 0.1244(3) 0.2766(4) 0.1037(2) 0.0832(9) Uani 1 1 d .
H9 H 0.0956 0.2144 0.0663 0.100 Uiso 1 1 calc R
C10 C 0.0529(3) 0.3266(4) 0.1617(2) 0.0862(10) Uani 1 1 d .
H10 H -0.0240 0.2967 0.1643 0.103 Uiso 1 1 calc R
C11 C 0.0956(3) 0.4203(4) 0.21536(19) 0.0751(9) Uani 1 1 d .
H11 H 0.0470 0.4543 0.2540 0.090 Uiso 1 1 calc R
C12 C 0.2097(2) 0.4650(3) 0.21280(15) 0.0556(6) Uani 1 1 d .
C13 C 0.3193(2) 0.6639(3) 0.25514(14) 0.0551(7) Uani 1 1 d .
H13 H 0.3109 0.7336 0.2964 0.066 Uiso 1 1 calc R
C14 C 0.4466(2) 0.6190(3) 0.25672(13) 0.0482(6) Uani 1 1 d .
H14 H 0.4933 0.7031 0.2534 0.058 Uiso 1 1 calc R
C15 C 0.4725(2) 0.5581(3) 0.33796(13) 0.0498(6) Uani 1 1 d .
C16 C 0.4780(3) 0.3590(3) 0.41618(15) 0.0792(10) Uani 1 1 d .
H16A H 0.5297 0.4124 0.4495 0.119 Uiso 1 1 calc R
H16B H 0.5094 0.2682 0.4102 0.119 Uiso 1 1 calc R
H16C H 0.4028 0.3534 0.4398 0.119 Uiso 1 1 calc R
C17 C 0.1854(3) 0.8015(3) 0.18388(19) 0.0786(9) Uani 1 1 d .
H17A H 0.1828 0.8593 0.2305 0.094 Uiso 1 1 calc R
H17B H 0.1205 0.7376 0.1853 0.094 Uiso 1 1 calc R
C18 C 0.1758(3) 0.8870(4) 0.1122(2) 0.0963(12) Uani 1 1 d .
H18A H 0.1057 0.9426 0.1153 0.116 Uiso 1 1 calc R
H18B H 0.2420 0.9491 0.1116 0.116 Uiso 1 1 calc R
C19 C 0.1714(4) 0.8099(5) 0.0374(2) 0.1076(14) Uani 1 1 d .
H19A H 0.1024 0.7521 0.0358 0.129 Uiso 1 1 calc R
H19B H 0.2394 0.7507 0.0347 0.129 Uiso 1 1 calc R
C20 C 0.1685(4) 0.9060(6) -0.0338(2) 0.1318(18) Uani 1 1 d .
H20A H 0.0928 0.9480 -0.0388 0.198 Uiso 1 1 calc R
H20B H 0.1839 0.8545 -0.0808 0.198 Uiso 1 1 calc R
H20C H 0.2268 0.9760 -0.0267 0.198 Uiso 1 1 calc R

loop_
_atom_site_aniso_label
_atom_site_aniso_U_11
_atom_site_aniso_U_22
_atom_site_aniso_U_33
_atom_site_aniso_U_23
_atom_site_aniso_U_13
_atom_site_aniso_U_12
S1 0.0771(6) 0.0859(6) 0.0592(5) -0.0050(4) 0.0217(4) 0.0057(4)
O1 0.0660(12) 0.0717(12) 0.0449(10) -0.0046(9) 0.0118(8) -0.0023(10)
O2 0.162(2) 0.0609(13) 0.0418(11) -0.0040(9) -0.0158(12) -0.0217(14)
O3 0.1261(18) 0.0478(11) 0.0344(9) -0.0014(8) -0.0037(10) 0.0000(11)
O4 0.0699(12) 0.0561(11) 0.0502(10) 0.0016(8) 0.0045(8) 0.0175(9)
C1 0.070(2) 0.099(3) 0.089(2) 0.013(2) 0.0297(18) 0.0118(18)
C2 0.064(2) 0.097(3) 0.097(3) 0.007(2) 0.0057(18) -0.0070(18)
C3 0.0591(17) 0.0747(19) 0.0594(16) 0.0010(14) 0.0030(13) 0.0016(14)
C4 0.0609(16) 0.0502(14) 0.0406(12) 0.0054(11) 0.0043(11) 0.0060(12)
C5 0.0590(15) 0.0435(13) 0.0341(11) 0.0030(10) 0.0033(10) 0.0071(11)
C6 0.0658(16) 0.0496(14) 0.0347(12) -0.0016(10) 0.0037(11) 0.0083(12)
C7 0.0620(16) 0.0485(14) 0.0432(13) 0.0033(11) 0.0003(11) 0.0023(12)
C8 0.0718(19) 0.0624(17) 0.0587(16) -0.0076(14) -0.0048(13) 0.0003(14)
C9 0.081(2) 0.080(2) 0.088(2) -0.0123(19) -0.0161(18) -0.0103(18)
C10 0.064(2) 0.096(3) 0.099(3) -0.002(2) -0.0005(18) -0.0130(18)
C11 0.0638(19) 0.089(2) 0.073(2) 0.0000(18) 0.0111(15) -0.0004(17)
C12 0.0611(16) 0.0591(16) 0.0467(14) 0.0048(12) 0.0021(11) 0.0004(13)
C13 0.0708(17) 0.0527(15) 0.0420(13) -0.0075(11) 0.0054(12) 0.0079(13)
C14 0.0603(15) 0.0449(13) 0.0397(12) -0.0013(10) 0.0046(10) -0.0012(11)
C15 0.0616(15) 0.0496(15) 0.0382(13) -0.0050(11) 0.0014(11) -0.0033(12)
C16 0.138(3) 0.0612(18) 0.0379(14) 0.0056(13) -0.0008(15) 0.0053(19)
C17 0.084(2) 0.079(2) 0.073(2) -0.0035(17) 0.0028(16) 0.0347(18)
C18 0.101(3) 0.105(3) 0.083(2) 0.007(2) 0.0010(19) 0.046(2)
C19 0.105(3) 0.138(4) 0.079(3) -0.014(2) -0.017(2) 0.033(3)
C20 0.107(3) 0.213(6) 0.076(3) 0.014(3) 0.003(2) -0.006(3)

loop_
_atom_type_symbol
_atom_type_description
_atom_type_scat_dispersion_real
_atom_type_scat_dispersion_imag
_atom_type_scat_source
C C 0.0033 0.0016 'International Tables Vol C Tables 4.2.6.8 and 6.1.1.4'
H H 0.0000 0.0000 'International Tables Vol C Tables 4.2.6.8 and 6.1.1.4'
O O 0.0106 0.0060 'International Tables Vol C Tables 4.2.6.8 and 6.1.1.4'
S S 0.1246 0.1234 'International Tables Vol C Tables 4.2.6.8 and 6.1.1.4'

loop_
_geom_angle_atom_site_label_1
_geom_angle_atom_site_label_2
_geom_angle_atom_site_label_3
_geom_angle
C1 S1 C4 92.19(16)
C12 O1 C13 119.01(19)
C15 O3 C16 116.7(2)
C13 O4 C17 112.4(2)
C2 C1 S1 112.8(2)
C2 C1 H1 123.6
S1 C1 H1 123.6
C1 C2 C3 113.6(3)
C1 C2 H2 123.2
C3 C2 H2 123.2
C4 C3 C2 111.6(3)
C4 C3 H3 124.2
C2 C3 H3 124.2
C3 C4 C5 128.7(2)
C3 C4 S1 109.7(2)
C5 C4 S1 121.51(19)
C6 C5 C4 121.1(2)
C6 C5 C14 124.3(2)
C4 C5 C14 114.5(2)
C5 C6 C7 132.9(2)
C5 C6 H6 113.5
C7 C6 H6 113.5
C12 C7 C8 116.0(3)
C12 C7 C6 127.5(2)
C8 C7 C6 116.5(2)
C9 C8 C7 122.8(3)
C9 C8 H8 118.6
C7 C8 H8 118.6
C8 C9 C10 119.3(3)
C8 C9 H9 120.3
C10 C9 H9 120.3
C11 C10 C9 119.8(3)
C11 C10 H10 120.1
C9 C10 H10 120.1
C10 C11 C12 120.9(3)
C10 C11 H11 119.6
C12 C11 H11 119.6
O1 C12 C11 113.9(2)
O1 C12 C7 124.9(2)
C11 C12 C7 121.1(3)
O4 C13 O1 112.4(2)
O4 C13 C14 108.8(2)
O1 C13 C14 113.7(2)
O4 C13 H13 107.2
O1 C13 H13 107.2
C14 C13 H13 107.2
C5 C14 C15 114.8(2)
C5 C14 C13 115.0(2)
C15 C14 C13 107.09(19)
C5 C14 H14 106.4
C15 C14 H14 106.4
C13 C14 H14 106.4
O2 C15 O3 123.6(2)
O2 C15 C14 122.9(2)
O3 C15 C14 113.4(2)
O3 C16 H16A 109.5
O3 C16 H16B 109.5
H16A C16 H16B 109.5
O3 C16 H16C 109.5
H16A C16 H16C 109.5
H16B C16 H16C 109.5
O4 C17 C18 109.2(3)
O4 C17 H17A 109.8
C18 C17 H17A 109.8
O4 C17 H17B 109.8
C18 C17 H17B 109.8
H17A C17 H17B 108.3
C19 C18 C17 114.9(3)
C19 C18 H18A 108.5
C17 C18 H18A 108.5
C19 C18 H18B 108.5
C17 C18 H18B 108.5
H18A C18 H18B 107.5
C18 C19 C20 111.5(4)
C18 C19 H19A 109.3
C20 C19 H19A 109.3
C18 C19 H19B 109.3
C20 C19 H19B 109.3
H19A C19 H19B 108.0
C19 C20 H20A 109.5
C19 C20 H20B 109.5
H20A C20 H20B 109.5
C19 C20 H20C 109.5
H20A C20 H20C 109.5
H20B C20 H20C 109.5

loop_
_geom_bond_atom_site_label_1
_geom_bond_atom_site_label_2
_geom_bond_distance
S1 C1 1.683(4)
S1 C4 1.727(2)
O1 C12 1.375(3)
O1 C13 1.417(3)
O2 C15 1.182(3)
O3 C15 1.308(3)
O3 C16 1.446(3)
O4 C13 1.382(3)
O4 C17 1.443(3)
C1 C2 1.325(5)
C1 H1 0.9300
C2 C3 1.411(4)
C2 H2 0.9300
C3 C4 1.392(4)
C3 H3 0.9300
C4 C5 1.461(4)
C5 C6 1.336(4)
C5 C14 1.509(3)
C6 C7 1.448(4)
C6 H6 0.9300
C7 C12 1.402(4)
C7 C8 1.406(4)
C8 C9 1.366(4)
C8 H8 0.9300
C9 C10 1.382(5)
C9 H9 0.9300
C10 C11 1.368(5)
C10 H10 0.9300
C11 C12 1.379(4)
C11 H11 0.9300
C13 C14 1.522(4)
C13 H13 0.9800
C14 C15 1.520(3)
C14 H14 0.9800
C16 H16A 0.9600
C16 H16B 0.9600
C16 H16C 0.9600
C17 C18 1.472(5)
C17 H17A 0.9700
C17 H17B 0.9700
C18 C19 1.472(5)
C18 H18A 0.9700
C18 H18B 0.9700
C19 C20 1.525(6)
C19 H19A 0.9700
C19 H19B 0.9700
C20 H20A 0.9600
C20 H20B 0.9600
C20 H20C 0.9600

loop_
_geom_torsion_atom_site_label_1
_geom_torsion_atom_site_label_2
_geom_torsion_atom_site_label_3
_geom_torsion_atom_site_label_4
_geom_torsion
C4 S1 C1 C2 0.1(3)
S1 C1 C2 C3 -0.3(4)
C1 C2 C3 C4 0.4(4)
C2 C3 C4 C5 -177.4(3)
C2 C3 C4 S1 -0.3(3)
C1 S1 C4 C3 0.1(2)
C1 S1 C4 C5 177.5(2)
C3 C4 C5 C6 -174.0(3)
S1 C4 C5 C6 9.1(3)
C3 C4 C5 C14 7.1(4)
S1 C4 C5 C14 -169.81(17)
C4 C5 C6 C7 -179.9(2)
C14 C5 C6 C7 -1.1(4)
C5 C6 C7 C12 -1.6(5)
C5 C6 C7 C8 -180.0(3)
C12 C7 C8 C9 -0.7(4)
C6 C7 C8 C9 177.9(3)
C7 C8 C9 C10 -0.8(5)
C8 C9 C10 C11 1.4(6)
C9 C10 C11 C12 -0.6(5)
C13 O1 C12 C11 -144.8(2)
C13 O1 C12 C7 37.8(4)
C10 C11 C12 O1 -178.4(3)
C10 C11 C12 C7 -0.9(5)
C8 C7 C12 O1 178.7(2)
C6 C7 C12 O1 0.3(4)
C8 C7 C12 C11 1.5(4)
C6 C7 C12 C11 -176.9(3)
C17 O4 C13 O1 67.3(3)
C17 O4 C13 C14 -165.9(2)
C12 O1 C13 O4 44.2(3)
C12 O1 C13 C14 -79.9(3)
C6 C5 C14 C15 97.0(3)
C4 C5 C14 C15 -84.1(3)
C6 C5 C14 C13 -27.9(3)
C4 C5 C14 C13 151.0(2)
O4 C13 C14 C5 -54.3(3)
O1 C13 C14 C5 71.7(2)
O4 C13 C14 C15 176.76(19)
O1 C13 C14 C15 -57.2(2)
C16 O3 C15 O2 3.6(4)
C16 O3 C15 C14 -173.9(2)
C5 C14 C15 O2 151.2(3)
C13 C14 C15 O2 -79.8(3)
C5 C14 C15 O3 -31.3(3)
C13 C14 C15 O3 97.7(2)
C13 O4 C17 C18 169.0(3)
O4 C17 C18 C19 63.1(4)
C17 C18 C19 C20 -176.7(3)
